data_4028485
loop_
_publ_author_name
'Khanh Hung Nguyen'
'Sophie Tomasi'
'Myriam Le Roch'
'Lo\"ic Toupet'
'Jacques Renault'
'Philippe Uriac'
'Nicolas Gouault'

_publ_section_title
;
 Gold-Mediated Synthesis and Functionalization of Chiral Halopyridones
;
_journal_name_full 'Journal of Organic Chemistry'
_journal_page_first 7809
_journal_page_last 7815
_journal_paper_doi 10.1021/jo400827b
_journal_volume 78
_journal_year 2013
_chemical_absolute_configuration ad
_chemical_formula_sum 'C23 H24 I N O3'
_chemical_formula_weight 489.33
_chemical_name_systematic
;
 ?
;
_space_group_IT_number 4
_symmetry_cell_setting monoclinic
_symmetry_space_group_name_Hall 'P 2yb'
_symmetry_space_group_name_H-M 'P 1 21 1'
_atom_sites_solution_hydrogens difmap
_atom_sites_solution_primary direct
_atom_sites_solution_secondary difmap
_audit_creation_method SHELXL-97
_cell_angle_alpha 90.00
_cell_angle_beta 98.772(2)
_cell_angle_gamma 90.00
_cell_formula_units_Z 4
_cell_length_a 12.0501(2)
_cell_length_b 9.3407(2)
_cell_length_c 19.3246(5)
_cell_measurement_reflns_used 9486
_cell_measurement_temperature 140(2)
_cell_measurement_theta_max 27.5
_cell_measurement_theta_min 2.77
_cell_volume 2149.66(8)
_computing_cell_refinement 'CrysAlis RED, Oxford Diffraction Ltd.,Version 1.171.35.11'
_computing_data_collection 'CrysAlis CCD, Oxford Diffraction Ltd.,Version 1.171.35.11'
_computing_data_reduction 'CrysAlis RED, Oxford Diffraction Ltd.,Version 1.171.35.11'
_computing_molecular_graphics 'MERCURY 2.4.5(CCDC, 2011)'
_computing_publication_material 'WINGX (Farrugia, 1999)'
_computing_structure_refinement 'SHELXL-97 (Sheldrick, 1997)'
_computing_structure_solution 'SIR-97_(Altomare & al., 1999)'
_diffrn_ambient_temperature 140(2)
_diffrn_detector_area_resol_mean 16.1852
_diffrn_measured_fraction_theta_full 0.998
_diffrn_measured_fraction_theta_max 0.998
_diffrn_measurement_device_type 'CCD Saphire 3 Xcalibur'
_diffrn_measurement_method 'omega scan'
_diffrn_radiation_monochromator graphite
_diffrn_radiation_source 'fine-focus sealed tube'
_diffrn_radiation_type MoK\a
_diffrn_radiation_wavelength 0.71069
_diffrn_reflns_av_R_equivalents 0.0329
_diffrn_reflns_av_sigmaI/netI 0.0556
_diffrn_reflns_limit_h_max 15
_diffrn_reflns_limit_h_min -15
_diffrn_reflns_limit_k_max 11
_diffrn_reflns_limit_k_min -9
_diffrn_reflns_limit_l_max 24
_diffrn_reflns_limit_l_min -24
_diffrn_reflns_number 17483
_diffrn_reflns_theta_full 27.00
_diffrn_reflns_theta_max 27.00
_diffrn_reflns_theta_min 2.77
_exptl_absorpt_coefficient_mu 1.512
_exptl_absorpt_correction_T_max 0.88062
_exptl_absorpt_correction_T_min 0.76346
_exptl_absorpt_correction_type analytical
_exptl_absorpt_process_details 'Alcock(1970) crystallographic computing,p271'
_exptl_crystal_colour yellow
_exptl_crystal_density_diffrn 1.512
_exptl_crystal_description prism
_exptl_crystal_F_000 984
_exptl_crystal_size_max 0.268
_exptl_crystal_size_mid 0.172
_exptl_crystal_size_min 0.102
_refine_diff_density_max 0.803
_refine_diff_density_min -0.550
_refine_diff_density_rms 0.069
_refine_ls_abs_structure_details 'Flack H D (1983), Acta Cryst. A39, 876-881'
_refine_ls_abs_structure_Flack -0.029(11)
_refine_ls_extinction_method none
_refine_ls_goodness_of_fit_ref 0.908
_refine_ls_hydrogen_treatment constr
_refine_ls_matrix_type full
_refine_ls_number_parameters 505
_refine_ls_number_reflns 7723
_refine_ls_number_restraints 1
_refine_ls_restrained_S_all 0.908
_refine_ls_R_factor_all 0.0420
_refine_ls_R_factor_gt 0.0309
_refine_ls_shift/su_max 0.001
_refine_ls_shift/su_mean 0.000
_refine_ls_structure_factor_coef Fsqd
_refine_ls_weighting_details 'calc w=1/[\s^2^(Fo^2^)+(0.0166P)^2^+0.0000P] where P=(Fo^2^+2Fc^2^)/3'
_refine_ls_weighting_scheme calc
_refine_ls_wR_factor_gt 0.0457
_refine_ls_wR_factor_ref 0.0473
_reflns_number_gt 6445
_reflns_number_total 7723
_reflns_threshold_expression >2sigma(I)
_cod_data_source_file jo400827b_si_002.cif
_cod_data_source_block h229
_cod_database_code 4028485

loop_
_symmetry_equiv_pos_as_xyz
'x, y, z'
'-x, y+1/2, -z'

loop_
_atom_site_label
_atom_site_type_symbol
_atom_site_fract_x
_atom_site_fract_y
_atom_site_fract_z
_atom_site_U_iso_or_equiv
_atom_site_adp_type
_atom_site_occupancy
_atom_site_symmetry_multiplicity
_atom_site_calc_flag
_atom_site_refinement_flags
I1 I 0.982925(19) 0.30820(3) 0.981120(14) 0.03870(8) Uani 1 1 d .
N1 N 0.7956(2) 0.0305(3) 1.10196(16) 0.0203(7) Uani 1 1 d .
O1 O 0.7779(2) 0.1438(3) 0.89817(16) 0.0491(8) Uani 1 1 d .
O2 O 0.7337(2) -0.0991(3) 1.18823(14) 0.0312(6) Uani 1 1 d .
O3 O 0.91816(19) -0.0982(2) 1.17595(13) 0.0210(6) Uani 1 1 d .
C1 C 0.6852(3) 0.0219(3) 1.0566(2) 0.0215(9) Uani 1 1 d .
H1 H 0.6445 -0.0633 1.0716 0.026 Uiso 1 1 calc R
C2 C 0.7068(3) -0.0042(4) 0.9820(2) 0.0254(10) Uani 1 1 d .
H2A H 0.7385 -0.1014 0.9789 0.030 Uiso 1 1 calc R
H2B H 0.6345 -0.0004 0.9499 0.030 Uiso 1 1 calc R
C3 C 0.7869(3) 0.1043(4) 0.9582(2) 0.0292(9) Uani 1 1 d .
C4 C 0.8738(3) 0.1581(3) 1.0146(2) 0.0227(8) Uani 1 1 d .
C5 C 0.8793(3) 0.1194(3) 1.0825(2) 0.0210(8) Uani 1 1 d .
C6 C 0.9613(3) 0.1769(3) 1.14174(19) 0.0208(8) Uani 1 1 d .
C7 C 0.9199(3) 0.2436(3) 1.1965(2) 0.0256(9) Uani 1 1 d .
H7 H 0.8412 0.2541 1.1951 0.031 Uiso 1 1 calc R
C8 C 0.9932(3) 0.2949(4) 1.25328(18) 0.0344(9) Uani 1 1 d .
H8 H 0.9649 0.3422 1.2904 0.041 Uiso 1 1 calc R
C9 C 1.1075(3) 0.2771(4) 1.2558(2) 0.0390(10) Uani 1 1 d .
H9 H 1.1577 0.3109 1.2951 0.047 Uiso 1 1 calc R
C10 C 1.1486(3) 0.2110(4) 1.2019(2) 0.0368(11) Uani 1 1 d .
H10 H 1.2274 0.1994 1.2040 0.044 Uiso 1 1 calc R
C11 C 1.0759(3) 0.1605(4) 1.1437(2) 0.0324(10) Uani 1 1 d .
H11 H 1.1048 0.1156 1.1061 0.039 Uiso 1 1 calc R
C12 C 0.6135(3) 0.1550(3) 1.06421(19) 0.0219(8) Uani 1 1 d .
H12A H 0.6217 0.1835 1.1141 0.026 Uiso 1 1 calc R
H12B H 0.6396 0.2354 1.0375 0.026 Uiso 1 1 calc R
C13 C 0.4923(3) 0.1235(3) 1.0372(2) 0.0211(8) Uani 1 1 d .
C14 C 0.4416(3) 0.1705(3) 0.9721(2) 0.0262(9) Uani 1 1 d .
H14 H 0.4832 0.2275 0.9444 0.031 Uiso 1 1 calc R
C15 C 0.3299(3) 0.1352(4) 0.9464(2) 0.0309(10) Uani 1 1 d .
H15 H 0.2960 0.1683 0.9016 0.037 Uiso 1 1 calc R
C16 C 0.2697(3) 0.0527(4) 0.9861(2) 0.0298(11) Uani 1 1 d .
H16 H 0.1939 0.0290 0.9688 0.036 Uiso 1 1 calc R
C17 C 0.3185(3) 0.0040(4) 1.0510(2) 0.0301(10) Uani 1 1 d .
H17 H 0.2767 -0.0532 1.0784 0.036 Uiso 1 1 calc R
C18 C 0.4293(3) 0.0393(3) 1.0757(2) 0.0264(9) Uani 1 1 d .
H18 H 0.4628 0.0048 1.1203 0.032 Uiso 1 1 calc R
C19 C 0.8110(3) -0.0603(3) 1.16038(19) 0.0212(8) Uani 1 1 d .
C20 C 0.9571(3) -0.1861(4) 1.23909(18) 0.0285(9) Uani 1 1 d .
C21 C 1.0810(3) -0.2031(5) 1.23519(19) 0.0475(10) Uani 1 1 d .
H21A H 1.0902 -0.2563 1.1927 0.071 Uiso 1 1 calc R
H21B H 1.1173 -0.2555 1.2764 0.071 Uiso 1 1 calc R
H21C H 1.1156 -0.1084 1.2339 0.071 Uiso 1 1 calc R
C22 C 0.9397(4) -0.1030(4) 1.3030(2) 0.0390(11) Uani 1 1 d .
H22A H 0.9795 -0.0113 1.3037 0.058 Uiso 1 1 calc R
H22B H 0.9690 -0.1580 1.3451 0.058 Uiso 1 1 calc R
H22C H 0.8593 -0.0853 1.3021 0.058 Uiso 1 1 calc R
C23 C 0.8975(4) -0.3286(4) 1.2329(2) 0.0399(11) Uani 1 1 d .
H23A H 0.9115 -0.3770 1.1901 0.060 Uiso 1 1 calc R
H23B H 0.8167 -0.3134 1.2311 0.060 Uiso 1 1 calc R
H23C H 0.9258 -0.3880 1.2736 0.060 Uiso 1 1 calc R
I31 I 0.454860(19) 0.28256(2) 0.442306(13) 0.03120(7) Uani 1 1 d .
N31 N 0.2927(2) 0.0333(3) 0.58971(16) 0.0189(7) Uani 1 1 d .
O31 O 0.2556(2) 0.0878(3) 0.37934(14) 0.0369(7) Uani 1 1 d .
O32 O 0.2430(2) -0.0971(2) 0.67994(13) 0.0291(6) Uani 1 1 d .
O33 O 0.4259(2) -0.0426(2) 0.67609(12) 0.0213(6) Uani 1 1 d .
C31 C 0.1821(3) 0.0077(4) 0.5473(2) 0.0217(9) Uani 1 1 d .
H31 H 0.1444 -0.0715 0.5697 0.026 Uiso 1 1 calc R
C32 C 0.2013(3) -0.0422(4) 0.47535(19) 0.0245(9) Uani 1 1 d .
H32A H 0.1279 -0.0547 0.4450 0.029 Uiso 1 1 calc R
H32B H 0.2398 -0.1361 0.4796 0.029 Uiso 1 1 calc R
C33 C 0.2719(3) 0.0649(4) 0.4417(2) 0.0232(9) Uani 1 1 d .
C34 C 0.3589(3) 0.1394(3) 0.49131(19) 0.0213(8) Uani 1 1 d .
C35 C 0.3690(3) 0.1223(3) 0.56121(19) 0.0187(8) Uani 1 1 d .
C36 C 0.4468(3) 0.2066(3) 0.61225(19) 0.0201(8) Uani 1 1 d .
C37 C 0.4045(3) 0.2864(4) 0.66343(17) 0.0245(8) Uani 1 1 d .
H37 H 0.3263 0.2848 0.6656 0.029 Uiso 1 1 calc R
C38 C 0.4755(3) 0.3680(4) 0.7112(2) 0.0340(10) Uani 1 1 d .
H38 H 0.4461 0.4213 0.7461 0.041 Uiso 1 1 calc R
C39 C 0.5882(4) 0.3715(4) 0.7079(2) 0.0400(11) Uani 1 1 d .
H39 H 0.6364 0.4296 0.7398 0.048 Uiso 1 1 calc R
C40 C 0.6321(3) 0.2920(5) 0.65902(19) 0.0352(9) Uani 1 1 d .
H40 H 0.7107 0.2931 0.6583 0.042 Uiso 1 1 calc R
C41 C 0.5624(3) 0.2095(4) 0.6104(2) 0.0270(9) Uani 1 1 d .
H41 H 0.5931 0.1556 0.5762 0.032 Uiso 1 1 calc R
C42 C 0.1084(3) 0.1430(3) 0.5466(2) 0.0234(9) Uani 1 1 d .
H42A H 0.1155 0.1827 0.5945 0.028 Uiso 1 1 calc R
H42B H 0.1356 0.2164 0.5161 0.028 Uiso 1 1 calc R
C43 C -0.0134(3) 0.1107(3) 0.5202(2) 0.0210(8) Uani 1 1 d .
C44 C -0.0628(3) 0.1409(3) 0.4525(2) 0.0292(9) Uani 1 1 d .
H44 H -0.0198 0.1845 0.4210 0.035 Uiso 1 1 calc R
C45 C -0.1754(4) 0.1078(4) 0.4302(2) 0.0336(11) Uani 1 1 d .
H45 H -0.2089 0.1303 0.3837 0.040 Uiso 1 1 calc R
C46 C -0.2377(4) 0.0434(4) 0.4745(3) 0.0368(12) Uani 1 1 d .
H46 H -0.3140 0.0199 0.4586 0.044 Uiso 1 1 calc R
C47 C -0.1900(3) 0.0122(4) 0.5429(2) 0.0343(11) Uani 1 1 d .
H47 H -0.2335 -0.0316 0.5741 0.041 Uiso 1 1 calc R
C48 C -0.0787(3) 0.0455(4) 0.5647(2) 0.0280(9) Uani 1 1 d .
H48 H -0.0458 0.0234 0.6113 0.034 Uiso 1 1 calc R
C49 C 0.3164(3) -0.0409(3) 0.65327(19) 0.0212(8) Uani 1 1 d .
C50 C 0.4704(4) -0.0954(4) 0.7476(2) 0.0294(10) Uani 1 1 d .
C51 C 0.5925(3) -0.0552(4) 0.7547(2) 0.0436(12) Uani 1 1 d .
H51A H 0.6272 -0.1050 0.7188 0.065 Uiso 1 1 calc R
H51B H 0.6307 -0.0830 0.8012 0.065 Uiso 1 1 calc R
H51C H 0.5993 0.0484 0.7487 0.065 Uiso 1 1 calc R
C52 C 0.4534(4) -0.2579(4) 0.7482(2) 0.0426(12) Uani 1 1 d .
H52A H 0.3730 -0.2793 0.7441 0.064 Uiso 1 1 calc R
H52B H 0.4926 -0.2975 0.7922 0.064 Uiso 1 1 calc R
H52C H 0.4837 -0.3009 0.7088 0.064 Uiso 1 1 calc R
C53 C 0.4126(4) -0.0210(4) 0.8014(2) 0.0343(10) Uani 1 1 d .
H53A H 0.3335 -0.0495 0.7952 0.051 Uiso 1 1 calc R
H53B H 0.4179 0.0829 0.7956 0.051 Uiso 1 1 calc R
H53C H 0.4490 -0.0480 0.8485 0.051 Uiso 1 1 calc R

loop_
_atom_site_aniso_label
_atom_site_aniso_U_11
_atom_site_aniso_U_22
_atom_site_aniso_U_33
_atom_site_aniso_U_23
_atom_site_aniso_U_13
_atom_site_aniso_U_12
I1 0.02249(13) 0.04379(17) 0.05149(19) 0.02138(15) 0.01102(12) -0.00020(13)
N1 0.0123(17) 0.0229(17) 0.0240(19) 0.0034(14) -0.0031(14) -0.0038(12)
O1 0.043(2) 0.073(2) 0.030(2) 0.0108(16) 0.0000(15) -0.0075(15)
O2 0.0224(16) 0.0415(15) 0.0311(17) 0.0055(12) 0.0084(13) -0.0057(12)
O3 0.0162(14) 0.0249(13) 0.0216(15) 0.0030(11) 0.0017(11) -0.0001(10)
C1 0.012(2) 0.0215(19) 0.029(2) 0.0008(17) -0.0014(18) -0.0011(15)
C2 0.021(2) 0.033(2) 0.021(2) -0.0040(17) -0.0022(18) 0.0024(17)
C3 0.025(2) 0.036(2) 0.027(3) 0.0044(18) 0.0049(19) 0.0068(17)
C4 0.013(2) 0.0246(18) 0.031(2) 0.0031(16) 0.0052(16) -0.0001(14)
C5 0.013(2) 0.0177(18) 0.032(2) -0.0005(16) 0.0037(17) 0.0021(14)
C6 0.017(2) 0.0160(17) 0.028(2) 0.0029(15) -0.0011(17) -0.0009(14)
C7 0.023(2) 0.022(2) 0.032(2) 0.0011(16) 0.0029(18) -0.0009(15)
C8 0.041(2) 0.0218(18) 0.039(2) -0.005(2) -0.0011(17) -0.004(2)
C9 0.042(2) 0.029(2) 0.040(2) -0.003(2) -0.0141(19) -0.006(2)
C10 0.014(2) 0.036(2) 0.056(3) -0.006(2) -0.006(2) -0.0064(17)
C11 0.023(2) 0.0236(19) 0.050(3) -0.0029(18) 0.002(2) -0.0017(16)
C12 0.018(2) 0.0221(18) 0.025(2) -0.0050(15) -0.0003(16) -0.0023(15)
C13 0.015(2) 0.0156(17) 0.032(2) -0.0034(15) 0.0022(17) 0.0024(14)
C14 0.027(2) 0.0203(18) 0.031(2) -0.0004(16) 0.0042(18) 0.0041(15)
C15 0.028(3) 0.027(2) 0.035(3) -0.0051(18) -0.007(2) 0.0112(17)
C16 0.013(2) 0.032(2) 0.043(3) -0.012(2) -0.002(2) 0.0025(17)
C17 0.018(2) 0.033(2) 0.040(3) -0.0040(19) 0.0084(19) -0.0060(17)
C18 0.025(2) 0.032(2) 0.022(2) -0.0027(17) 0.0031(18) -0.0004(17)
C19 0.022(2) 0.0211(18) 0.020(2) -0.0049(15) 0.0019(17) -0.0036(16)
C20 0.034(2) 0.028(2) 0.020(2) 0.007(2) -0.0064(16) -0.001(2)
C21 0.035(2) 0.065(3) 0.038(2) 0.019(3) -0.0050(18) 0.010(3)
C22 0.059(3) 0.035(2) 0.022(2) 0.0027(18) 0.002(2) -0.015(2)
C23 0.051(3) 0.027(2) 0.035(3) 0.0055(19) -0.014(2) -0.004(2)
I31 0.02669(13) 0.03529(14) 0.03455(15) 0.01368(13) 0.01407(11) 0.00492(13)
N31 0.0162(17) 0.0195(16) 0.0208(18) 0.0034(13) 0.0019(14) -0.0037(12)
O31 0.0412(18) 0.0473(16) 0.0210(18) 0.0018(13) 0.0005(13) 0.0055(13)
O32 0.0321(17) 0.0313(14) 0.0262(16) 0.0029(11) 0.0113(13) -0.0089(12)
O33 0.0207(15) 0.0237(13) 0.0188(15) 0.0022(11) 0.0013(11) 0.0027(11)
C31 0.016(2) 0.0218(18) 0.027(2) 0.0010(16) 0.0019(18) -0.0031(15)
C32 0.021(2) 0.0217(19) 0.030(2) -0.0032(16) -0.0007(17) 0.0050(16)
C33 0.022(2) 0.0261(18) 0.021(2) 0.0014(15) 0.0022(18) 0.0116(16)
C34 0.020(2) 0.0181(17) 0.027(2) 0.0045(15) 0.0052(17) 0.0095(14)
C35 0.0137(19) 0.0174(18) 0.026(2) 0.0025(15) 0.0066(16) 0.0076(14)
C36 0.016(2) 0.0195(17) 0.024(2) 0.0060(15) 0.0025(16) -0.0024(14)
C37 0.0206(18) 0.0219(18) 0.032(2) -0.003(2) 0.0054(15) -0.003(2)
C38 0.036(3) 0.030(2) 0.036(3) -0.0069(18) 0.005(2) -0.0048(18)
C39 0.035(3) 0.042(2) 0.040(3) -0.009(2) -0.005(2) -0.0144(19)
C40 0.0210(19) 0.039(2) 0.043(2) -0.002(2) -0.0027(16) -0.004(2)
C41 0.022(2) 0.031(2) 0.028(2) 0.0001(17) 0.0029(18) -0.0004(16)
C42 0.017(2) 0.0226(18) 0.031(2) -0.0063(16) 0.0052(17) -0.0023(14)
C43 0.018(2) 0.0174(17) 0.028(2) -0.0032(15) 0.0040(17) 0.0029(14)
C44 0.035(3) 0.0224(18) 0.031(3) -0.0013(16) 0.009(2) 0.0035(16)
C45 0.032(3) 0.029(2) 0.034(3) -0.0069(19) -0.014(2) 0.0119(18)
C46 0.019(2) 0.027(2) 0.063(4) -0.016(2) -0.001(2) 0.0020(18)
C47 0.025(3) 0.031(2) 0.046(3) -0.004(2) 0.004(2) -0.0035(18)
C48 0.023(2) 0.032(2) 0.028(2) 0.0013(17) 0.0006(18) 0.0003(17)
C49 0.027(2) 0.0175(18) 0.019(2) -0.0026(15) 0.0043(18) -0.0024(16)
C50 0.038(3) 0.032(2) 0.017(2) 0.0044(17) -0.0012(19) 0.0101(18)
C51 0.039(3) 0.059(3) 0.028(3) 0.008(2) -0.011(2) 0.020(2)
C52 0.070(3) 0.030(2) 0.031(3) 0.0096(18) 0.020(2) 0.023(2)
C53 0.044(3) 0.036(2) 0.022(2) -0.0003(17) 0.0011(19) 0.0092(19)

loop_
_atom_type_symbol
_atom_type_description
_atom_type_scat_dispersion_real
_atom_type_scat_dispersion_imag
_atom_type_scat_source
C C 0.0033 0.0016 'International Tables Vol C Tables 4.2.6.8 and 6.1.1.4'
H H 0.0000 0.0000 'International Tables Vol C Tables 4.2.6.8 and 6.1.1.4'
N N 0.0061 0.0033 'International Tables Vol C Tables 4.2.6.8 and 6.1.1.4'
O O 0.0106 0.0060 'International Tables Vol C Tables 4.2.6.8 and 6.1.1.4'
I I -0.4742 1.8119 'International Tables Vol C Tables 4.2.6.8 and 6.1.1.4'

loop_
_geom_angle_atom_site_label_1
_geom_angle_atom_site_label_2
_geom_angle_atom_site_label_3
_geom_angle
C19 N1 C5 124.3(3)
C19 N1 C1 116.2(3)
C5 N1 C1 119.5(3)
C19 O3 C20 120.5(3)
N1 C1 C2 107.5(3)
N1 C1 C12 111.6(3)
C2 C1 C12 113.6(3)
N1 C1 H1 108.0
C2 C1 H1 108.0
C12 C1 H1 108.0
C3 C2 C1 112.8(3)
C3 C2 H2A 109.0
C1 C2 H2A 109.0
C3 C2 H2B 109.0
C1 C2 H2B 109.0
H2A C2 H2B 107.8
O1 C3 C4 123.6(4)
O1 C3 C2 121.8(4)
C4 C3 C2 114.6(3)
C5 C4 C3 123.2(3)
C5 C4 I1 122.6(3)
C3 C4 I1 114.1(3)
C4 C5 N1 119.2(3)
C4 C5 C6 125.2(3)
N1 C5 C6 115.2(3)
C11 C6 C7 120.2(3)
C11 C6 C5 121.5(3)
C7 C6 C5 118.3(3)
C8 C7 C6 120.0(3)
C8 C7 H7 120.0
C6 C7 H7 120.0
C9 C8 C7 119.9(4)
C9 C8 H8 120.1
C7 C8 H8 120.1
C10 C9 C8 120.2(3)
C10 C9 H9 119.9
C8 C9 H9 119.9
C9 C10 C11 120.6(4)
C9 C10 H10 119.7
C11 C10 H10 119.7
C6 C11 C10 119.0(4)
C6 C11 H11 120.5
C10 C11 H11 120.5
C13 C12 C1 109.9(3)
C13 C12 H12A 109.7
C1 C12 H12A 109.7
C13 C12 H12B 109.7
C1 C12 H12B 109.7
H12A C12 H12B 108.2
C18 C13 C14 117.8(3)
C18 C13 C12 120.5(3)
C14 C13 C12 121.6(3)
C13 C14 C15 121.0(4)
C13 C14 H14 119.5
C15 C14 H14 119.5
C16 C15 C14 119.7(4)
C16 C15 H15 120.2
C14 C15 H15 120.2
C15 C16 C17 120.5(4)
C15 C16 H16 119.8
C17 C16 H16 119.8
C16 C17 C18 119.3(4)
C16 C17 H17 120.3
C18 C17 H17 120.3
C13 C18 C17 121.8(4)
C13 C18 H18 119.1
C17 C18 H18 119.1
O2 C19 O3 127.7(3)
O2 C19 N1 121.8(3)
O3 C19 N1 110.4(3)
O3 C20 C22 108.9(3)
O3 C20 C23 109.6(3)
C22 C20 C23 113.4(3)
O3 C20 C21 101.9(3)
C22 C20 C21 110.9(3)
C23 C20 C21 111.4(4)
C20 C21 H21A 109.5
C20 C21 H21B 109.5
H21A C21 H21B 109.5
C20 C21 H21C 109.5
H21A C21 H21C 109.5
H21B C21 H21C 109.5
C20 C22 H22A 109.5
C20 C22 H22B 109.5
H22A C22 H22B 109.5
C20 C22 H22C 109.5
H22A C22 H22C 109.5
H22B C22 H22C 109.5
C20 C23 H23A 109.5
C20 C23 H23B 109.5
H23A C23 H23B 109.5
C20 C23 H23C 109.5
H23A C23 H23C 109.5
H23B C23 H23C 109.5
C49 N31 C35 125.1(3)
C49 N31 C31 116.9(3)
C35 N31 C31 117.8(3)
C49 O33 C50 120.8(3)
N31 C31 C32 108.0(3)
N31 C31 C42 110.0(3)
C32 C31 C42 114.3(3)
N31 C31 H31 108.1
C32 C31 H31 108.1
C42 C31 H31 108.1
C31 C32 C33 111.3(3)
C31 C32 H32A 109.4
C33 C32 H32A 109.4
C31 C32 H32B 109.4
C33 C32 H32B 109.4
H32A C32 H32B 108.0
O31 C33 C34 123.6(4)
O31 C33 C32 121.7(3)
C34 C33 C32 114.7(3)
C35 C34 C33 122.7(3)
C35 C34 I31 124.0(3)
C33 C34 I31 113.2(3)
C34 C35 N31 119.8(3)
C34 C35 C36 123.8(3)
N31 C35 C36 115.9(3)
C37 C36 C41 118.7(3)
C37 C36 C35 119.6(3)
C41 C36 C35 121.7(3)
C38 C37 C36 120.7(3)
C38 C37 H37 119.6
C36 C37 H37 119.6
C39 C38 C37 119.8(4)
C39 C38 H38 120.1
C37 C38 H38 120.1
C40 C39 C38 120.6(4)
C40 C39 H39 119.7
C38 C39 H39 119.7
C39 C40 C41 120.6(3)
C39 C40 H40 119.7
C41 C40 H40 119.7
C40 C41 C36 119.6(4)
C40 C41 H41 120.2
C36 C41 H41 120.2
C43 C42 C31 111.6(3)
C43 C42 H42A 109.3
C31 C42 H42A 109.3
C43 C42 H42B 109.3
C31 C42 H42B 109.3
H42A C42 H42B 108.0
C44 C43 C48 118.1(3)
C44 C43 C42 122.3(3)
C48 C43 C42 119.5(3)
C43 C44 C45 120.4(4)
C43 C44 H44 119.8
C45 C44 H44 119.8
C46 C45 C44 120.5(4)
C46 C45 H45 119.8
C44 C45 H45 119.8
C45 C46 C47 120.2(4)
C45 C46 H46 119.9
C47 C46 H46 119.9
C48 C47 C46 119.0(4)
C48 C47 H47 120.5
C46 C47 H47 120.5
C47 C48 C43 121.8(4)
C47 C48 H48 119.1
C43 C48 H48 119.1
O32 C49 O33 127.5(3)
O32 C49 N31 121.6(3)
O33 C49 N31 110.9(3)
O33 C50 C51 102.2(3)
O33 C50 C53 110.4(3)
C51 C50 C53 111.7(3)
O33 C50 C52 107.8(3)
C51 C50 C52 112.1(4)
C53 C50 C52 112.0(4)
C50 C51 H51A 109.5
C50 C51 H51B 109.5
H51A C51 H51B 109.5
C50 C51 H51C 109.5
H51A C51 H51C 109.5
H51B C51 H51C 109.5
C50 C52 H52A 109.5
C50 C52 H52B 109.5
H52A C52 H52B 109.5
C50 C52 H52C 109.5
H52A C52 H52C 109.5
H52B C52 H52C 109.5
C50 C53 H53A 109.5
C50 C53 H53B 109.5
H53A C53 H53B 109.5
C50 C53 H53C 109.5
H53A C53 H53C 109.5
H53B C53 H53C 109.5

loop_
_geom_bond_atom_site_label_1
_geom_bond_atom_site_label_2
_geom_bond_distance
I1 C4 2.091(3)
N1 C19 1.402(4)
N1 C5 1.401(4)
N1 C1 1.479(4)
O1 C3 1.207(4)
O2 C19 1.201(4)
O3 C19 1.328(4)
O3 C20 1.486(4)
C1 C2 1.524(5)
C1 C12 1.534(5)
C1 H1 1.0000
C2 C3 1.517(5)
C2 H2A 0.9900
C2 H2B 0.9900
C3 C4 1.479(5)
C4 C5 1.353(5)
C5 C6 1.494(5)
C6 C11 1.384(5)
C6 C7 1.385(5)
C7 C8 1.385(5)
C7 H7 0.9500
C8 C9 1.380(5)
C8 H8 0.9500
C9 C10 1.368(5)
C9 H9 0.9500
C10 C11 1.398(5)
C10 H10 0.9500
C11 H11 0.9500
C12 C13 1.503(4)
C12 H12A 0.9900
C12 H12B 0.9900
C13 C18 1.386(5)
C13 C14 1.384(5)
C14 C15 1.401(5)
C14 H14 0.9500
C15 C16 1.370(6)
C15 H15 0.9500
C16 C17 1.378(6)
C16 H16 0.9500
C17 C18 1.387(5)
C17 H17 0.9500
C18 H18 0.9500
C20 C22 1.501(5)
C20 C23 1.508(5)
C20 C21 1.515(5)
C21 H21A 0.9800
C21 H21B 0.9800
C21 H21C 0.9800
C22 H22A 0.9800
C22 H22B 0.9800
C22 H22C 0.9800
C23 H23A 0.9800
C23 H23B 0.9800
C23 H23C 0.9800
I31 C34 2.087(3)
N31 C49 1.401(4)
N31 C35 1.412(4)
N31 C31 1.474(5)
O31 C33 1.210(4)
O32 C49 1.209(4)
O33 C49 1.326(4)
O33 C50 1.488(4)
C31 C32 1.517(5)
C31 C42 1.543(5)
C31 H31 1.0000
C32 C33 1.522(5)
C32 H32A 0.9900
C32 H32B 0.9900
C33 C34 1.483(5)
C34 C35 1.347(5)
C35 C36 1.479(5)
C36 C37 1.396(5)
C36 C41 1.399(5)
C37 C38 1.387(5)
C37 H37 0.9500
C38 C39 1.370(5)
C38 H38 0.9500
C39 C40 1.369(5)
C39 H39 0.9500
C40 C41 1.394(5)
C40 H40 0.9500
C41 H41 0.9500
C42 C43 1.510(4)
C42 H42A 0.9900
C42 H42B 0.9900
C43 C44 1.381(5)
C43 C48 1.390(5)
C44 C45 1.395(5)
C44 H44 0.9500
C45 C46 1.361(6)
C45 H45 0.9500
C46 C47 1.390(6)
C46 H46 0.9500
C47 C48 1.379(5)
C47 H47 0.9500
C48 H48 0.9500
C50 C51 1.504(6)
C50 C53 1.507(5)
C50 C52 1.532(5)
C51 H51A 0.9800
C51 H51B 0.9800
C51 H51C 0.9800
C52 H52A 0.9800
C52 H52B 0.9800
C52 H52C 0.9800
C53 H53A 0.9800
C53 H53B 0.9800
C53 H53C 0.9800

loop_
_geom_torsion_atom_site_label_1
_geom_torsion_atom_site_label_2
_geom_torsion_atom_site_label_3
_geom_torsion_atom_site_label_4
_geom_torsion
C19 N1 C1 C2 -126.8(3)
C5 N1 C1 C2 49.3(4)
C19 N1 C1 C12 108.0(3)
C5 N1 C1 C12 -75.9(4)
N1 C1 C2 C3 -52.9(4)
C12 C1 C2 C3 71.1(4)
C1 C2 C3 O1 -146.6(4)
C1 C2 C3 C4 32.4(4)
O1 C3 C4 C5 176.1(4)
C2 C3 C4 C5 -2.9(5)
O1 C3 C4 I1 -0.8(5)
C2 C3 C4 I1 -179.7(2)
C3 C4 C5 N1 -3.7(5)
I1 C4 C5 N1 172.9(2)
C3 C4 C5 C6 -176.4(3)
I1 C4 C5 C6 0.2(5)
C19 N1 C5 C4 154.1(3)
C1 N1 C5 C4 -21.6(5)
C19 N1 C5 C6 -32.5(4)
C1 N1 C5 C6 151.8(3)
C4 C5 C6 C11 -60.4(5)
N1 C5 C6 C11 126.6(3)
C4 C5 C6 C7 121.7(4)
N1 C5 C6 C7 -51.3(4)
C11 C6 C7 C8 0.4(5)
C5 C6 C7 C8 178.3(3)
C6 C7 C8 C9 -1.2(6)
C7 C8 C9 C10 1.0(6)
C8 C9 C10 C11 -0.1(6)
C7 C6 C11 C10 0.6(5)
C5 C6 C11 C10 -177.3(3)
C9 C10 C11 C6 -0.7(6)
N1 C1 C12 C13 -161.5(3)
C2 C1 C12 C13 76.7(4)
C1 C12 C13 C18 74.3(4)
C1 C12 C13 C14 -102.2(4)
C18 C13 C14 C15 0.7(5)
C12 C13 C14 C15 177.3(3)
C13 C14 C15 C16 -0.1(5)
C14 C15 C16 C17 -0.2(6)
C15 C16 C17 C18 0.0(6)
C14 C13 C18 C17 -0.9(5)
C12 C13 C18 C17 -177.5(3)
C16 C17 C18 C13 0.6(6)
C20 O3 C19 O2 -7.4(5)
C20 O3 C19 N1 175.6(3)
C5 N1 C19 O2 156.0(3)
C1 N1 C19 O2 -28.1(5)
C5 N1 C19 O3 -26.8(4)
C1 N1 C19 O3 149.0(3)
C19 O3 C20 C22 -63.1(4)
C19 O3 C20 C23 61.5(4)
C19 O3 C20 C21 179.6(3)
C49 N31 C31 C32 -123.8(3)
C35 N31 C31 C32 51.9(4)
C49 N31 C31 C42 110.9(3)
C35 N31 C31 C42 -73.4(4)
N31 C31 C32 C33 -55.8(4)
C42 C31 C32 C33 66.9(4)
C31 C32 C33 O31 -144.2(3)
C31 C32 C33 C34 34.5(4)
O31 C33 C34 C35 173.6(3)
C32 C33 C34 C35 -5.0(5)
O31 C33 C34 I31 -2.2(4)
C32 C33 C34 I31 179.1(2)
C33 C34 C35 N31 -1.7(5)
I31 C34 C35 N31 173.7(2)
C33 C34 C35 C36 -173.2(3)
I31 C34 C35 C36 2.2(4)
C49 N31 C35 C34 152.0(3)
C31 N31 C35 C34 -23.3(4)
C49 N31 C35 C36 -35.8(4)
C31 N31 C35 C36 148.8(3)
C34 C35 C36 C37 122.3(4)
N31 C35 C36 C37 -49.5(4)
C34 C35 C36 C41 -57.2(5)
N31 C35 C36 C41 131.0(3)
C41 C36 C37 C38 0.5(5)
C35 C36 C37 C38 -179.0(3)
C36 C37 C38 C39 0.6(6)
C37 C38 C39 C40 -1.8(6)
C38 C39 C40 C41 2.0(6)
C39 C40 C41 C36 -0.9(5)
C37 C36 C41 C40 -0.4(5)
C35 C36 C41 C40 179.1(3)
N31 C31 C42 C43 -165.2(3)
C32 C31 C42 C43 73.2(4)
C31 C42 C43 C44 -100.5(4)
C31 C42 C43 C48 78.1(4)
C48 C43 C44 C45 0.7(5)
C42 C43 C44 C45 179.3(3)
C43 C44 C45 C46 -0.9(5)
C44 C45 C46 C47 1.0(6)
C45 C46 C47 C48 -0.9(6)
C46 C47 C48 C43 0.6(6)
C44 C43 C48 C47 -0.5(5)
C42 C43 C48 C47 -179.2(3)
C50 O33 C49 O32 -11.5(5)
C50 O33 C49 N31 170.6(3)
C35 N31 C49 O32 168.3(3)
C31 N31 C49 O32 -16.3(5)
C35 N31 C49 O33 -13.6(4)
C31 N31 C49 O33 161.8(3)
C49 O33 C50 C51 -171.0(3)
C49 O33 C50 C53 -52.0(4)
C49 O33 C50 C52 70.7(4)
